data_7027375
loop_
_publ_author_name
'Horng, Den-Nan'
'Lee, Kwang-Ming'

_publ_section_title
;
 Using pseudohalides (NCS&#x2212;, N3&#x2212;) as a probe for the active
 site of (\m-alkoxo)diiron(III) complexes and to reveal a novel
 asymmetrical structure
;
_journal_issue 13
_journal_name_full 'Journal of the Chemical Society, Dalton Transactions'
_journal_page_first 2205
_journal_paper_doi 10.1039/a901905g
_journal_year 1999
_chemical_formula_sum 'C35 H39 Fe2 N23 O7'
_chemical_formula_weight 1005.59
_chemical_name_systematic
;
 ?
;
_space_group_IT_number 15
_symmetry_cell_setting monoclinic
_symmetry_space_group_name_Hall '-C 2yc'
_symmetry_space_group_name_H-M 'C 1 2/c 1'
_atom_sites_solution_hydrogens geom
_atom_sites_solution_primary direct
_atom_sites_solution_secondary difmap
_audit_creation_method SHELXL
_cell_angle_alpha 90.00
_cell_angle_beta 102.68(3)
_cell_angle_gamma 90.00
_cell_formula_units_Z 8
_cell_length_a 21.338(4)
_cell_length_b 15.685(3)
_cell_length_c 28.017(6)
_cell_measurement_reflns_used 25
_cell_measurement_temperature 293(2)
_cell_measurement_theta_max 25.28
_cell_measurement_theta_min 17.20
_cell_volume 9148(3)
_computing_cell_refinement 'NONIUS CAD4'
_computing_data_collection 'NONIUS CAD4'
_computing_data_reduction 'NRCSDP DATRD2'
_computing_molecular_graphics 'Siemens SHELXTL'
_computing_publication_material 'Siemens SHELXTL'
_computing_structure_refinement 'SHELXL-93 (Sheldrick, 1993)'
_computing_structure_solution 'SHELXS-86 (Sheldrick, 1990)'
_diffrn_ambient_temperature 293(2)
_diffrn_measurement_device 'NONIUS CAD4'
_diffrn_measurement_method omega
_diffrn_radiation_monochromator graphite
_diffrn_radiation_source 'fine-focus sealed tube'
_diffrn_radiation_type MoK\a
_diffrn_radiation_wavelength 0.71073
_diffrn_reflns_av_R_equivalents 0.0875
_diffrn_reflns_av_sigmaI/netI 0.2670
_diffrn_reflns_limit_h_max 25
_diffrn_reflns_limit_h_min -26
_diffrn_reflns_limit_k_max 19
_diffrn_reflns_limit_k_min 0
_diffrn_reflns_limit_l_max 34
_diffrn_reflns_limit_l_min 0
_diffrn_reflns_number 9175
_diffrn_reflns_theta_max 25.99
_diffrn_reflns_theta_min 1.63
_exptl_absorpt_coefficient_mu 0.707
_exptl_absorpt_correction_T_max 0.998
_exptl_absorpt_correction_T_min 0.780
_exptl_absorpt_correction_type empirical
_exptl_crystal_colour 'red wine'
_exptl_crystal_density_diffrn 1.460
_exptl_crystal_density_meas ?
_exptl_crystal_description block
_exptl_crystal_F_000 4144
_exptl_crystal_size_max 0.55
_exptl_crystal_size_mid 0.35
_exptl_crystal_size_min 0.30
_refine_diff_density_max 0.623
_refine_diff_density_min -0.373
_refine_diff_density_rms 0.108
_refine_ls_extinction_method none
_refine_ls_goodness_of_fit_all 1.060
_refine_ls_goodness_of_fit_obs 1.646
_refine_ls_hydrogen_treatment calculated
_refine_ls_matrix_type full
_refine_ls_number_parameters 612
_refine_ls_number_reflns 8971
_refine_ls_number_restraints 20
_refine_ls_restrained_S_all 1.096
_refine_ls_restrained_S_obs 1.636
_refine_ls_R_factor_all 0.3903
_refine_ls_R_factor_obs 0.0828
_refine_ls_shift/esd_max 0.219
_refine_ls_shift/esd_mean 0.020
_refine_ls_structure_factor_coef Fsqd
_refine_ls_weighting_details 'w=1/[\s^2^(Fo^2^)+(0.1178P)^2^+0.0000P] where P=(Fo^2^+2Fc^2^)/3'
_refine_ls_weighting_scheme calc
_refine_ls_wR_factor_all 0.3346
_refine_ls_wR_factor_obs 0.1944
_reflns_number_observed 1763
_reflns_number_total 8980
_reflns_observed_criterion >2sigma(I)
_cod_data_source_file 901905gsup1.cif
_cod_data_source_block complex9
_cod_depositor_comments
;
The following automatic conversions were performed:

'_symmetry_cell_setting' value 'MonoClinic' changed to 'monoclinic'
according to /home/saulius/struct/CIF-dictionaries/cif_core.dic
dictionary named 'cif_core.dic' version 2.4.2 from 2011-04-26.

Automatic conversion script
Id: cif_fix_values 1891 2012-01-12 08:04:46Z andrius 

The following automatic conversions were performed:

'_exptl_crystal_density_meas' value 'not_measured' was changed to '?'
- the value is perceived as not measured.

Automatic conversion script
Id: cif_fix_values 3008 2015-01-20 13:52:24Z robertas 

The following automatic conversions were performed:

'_refine_ls_weighting_scheme' value 'calc
w=1/[\s^2^(Fo^2^)+(0.1178P)^2^+0.0000P] where P=(Fo^2^+2Fc^2^)/3' was
changed to 'calc'. New tag '_refine_ls_weighting_details' was
created. The value of the new tag was set to
'w=1/[\s^2^(Fo^2^)+(0.1178P)^2^+0.0000P] where P=(Fo^2^+2Fc^2^)/3'.

Automatic conversion script
Id: cif_fix_values 3143 2015-03-26 13:38:13Z robertas 
;
_cod_original_cell_volume 9148.4(32)
_cod_original_sg_symbol_H-M C2/c
_cod_database_code 7027375

loop_
_symmetry_equiv_pos_as_xyz
'x, y, z'
'-x, y, -z+1/2'
'x+1/2, y+1/2, z'
'-x+1/2, y+1/2, -z+1/2'
'-x, -y, -z'
'x, -y, z-1/2'
'-x+1/2, -y+1/2, -z'
'x+1/2, -y+1/2, z-1/2'

loop_
_atom_site_aniso_label
_atom_site_aniso_U_11
_atom_site_aniso_U_22
_atom_site_aniso_U_33
_atom_site_aniso_U_23
_atom_site_aniso_U_13
_atom_site_aniso_U_12
Fe1 0.0888(11) 0.156(2) 0.0802(11) 0.0064(12) 0.0062(9) 0.0027(13)
Fe2 0.0806(11) 0.150(2) 0.0919(12) -0.0162(12) 0.0055(9) -0.0029(12)
O1 0.083(5) 0.153(8) 0.087(5) 0.006(5) 0.003(4) -0.023(5)
N1 0.098(8) 0.141(13) 0.088(7) 0.008(8) -0.006(6) 0.005(8)
N2 0.120(9) 0.131(12) 0.104(9) 0.020(9) -0.023(7) 0.011(10)
N3 0.095(8) 0.171(11) 0.079(7) 0.021(8) 0.005(6) 0.007(8)
N4 0.137(10) 0.194(13) 0.078(9) 0.015(8) 0.002(8) 0.045(10)
N5 0.083(8) 0.134(12) 0.080(6) 0.004(8) 0.004(5) -0.033(8)
N6 0.125(10) 0.106(12) 0.111(8) -0.001(8) -0.002(7) -0.008(10)
N7 0.078(7) 0.147(10) 0.108(9) -0.030(8) 0.015(6) -0.018(7)
N8 0.069(7) 0.165(12) 0.143(10) -0.044(10) 0.000(8) -0.004(7)
N9 0.128(10) 0.170(12) 0.088(9) 0.007(8) 0.027(7) 0.015(9)
N10 0.096(8) 0.212(13) 0.096(8) -0.017(8) 0.032(7) 0.006(8)
N11 0.113(8) 0.102(11) 0.141(10) 0.038(9) 0.008(7) 0.005(9)
N12 0.101(8) 0.110(13) 0.127(11) -0.007(12) 0.027(7) 0.005(13)
N13 0.157(11) 0.155(14) 0.194(14) -0.018(13) 0.011(10) -0.003(13)
N14 0.114(9) 0.207(21) 0.075(10) -0.022(9) 0.000(8) 0.031(11)
N15 0.071(6) 0.133(14) 0.125(16) -0.052(11) 0.022(10) 0.029(7)
N16 0.262(19) 0.251(20) 0.226(20) -0.078(15) -0.005(16) 0.090(15)
N17 0.111(8) 0.116(12) 0.110(8) -0.009(9) 0.003(6) -0.010(10)
N18 0.185(18) 0.158(18) 0.088(8) -0.008(15) -0.017(9) -0.077(16)
N19 0.330(24) 0.147(16) 0.199(16) 0.001(15) -0.006(14) 0.000(17)
N20 0.114(8) 0.228(14) 0.091(8) -0.061(9) 0.008(7) 0.013(8)
N21 0.075(7) 0.158(12) 0.109(10) -0.052(9) -0.006(8) 0.007(7)
N22 0.129(9) 0.213(15) 0.162(12) -0.076(11) 0.026(9) -0.008(9)
C1 0.127(11) 0.178(17) 0.107(11) 0.021(11) 0.045(10) 0.000(12)
C2 0.100(10) 0.113(15) 0.108(12) 0.004(13) -0.023(9) 0.019(11)
C3 0.082(9) 0.123(16) 0.088(11) -0.001(11) -0.011(9) 0.002(11)
C4 0.098(9) 0.142(13) 0.085(9) 0.014(10) 0.004(8) -0.028(11)
C5 0.080(9) 0.194(20) 0.084(8) -0.043(12) 0.024(7) -0.042(11)
C6 0.112(12) 0.109(15) 0.174(18) -0.038(14) 0.000(11) -0.001(12)
C7 0.106(12) 0.141(18) 0.156(15) -0.026(14) 0.006(10) 0.018(12)
C8 0.090(11) 0.150(22) 0.099(13) -0.009(13) -0.014(10) 0.004(13)
C9 0.136(13) 0.216(18) 0.103(12) 0.017(12) 0.018(10) 0.028(13)
C10 0.123(12) 0.163(14) 0.080(10) 0.008(11) 0.000(10) 0.030(11)
C11 0.075(10) 0.135(13) 0.121(14) -0.009(11) -0.004(10) 0.014(10)
C12 0.075(9) 0.147(13) 0.138(12) -0.024(11) -0.022(9) 0.005(9)
C13 0.104(11) 0.169(15) 0.172(16) -0.047(13) -0.003(11) 0.025(10)
C14 0.152(19) 0.218(23) 0.126(18) -0.045(16) -0.043(13) 0.052(16)
C15 0.150(18) 0.235(26) 0.127(17) -0.054(17) -0.034(14) 0.076(16)
C16 0.123(13) 0.227(21) 0.076(11) -0.009(12) -0.014(11) 0.053(14)
C17 0.098(10) 0.168(16) 0.152(13) 0.000(11) 0.030(9) -0.070(11)
C18 0.125(14) 0.100(15) 0.110(10) -0.028(11) -0.007(9) 0.029(14)
C19 0.088(11) 0.114(16) 0.073(8) 0.005(10) -0.021(8) -0.024(12)
C20 0.096(9) 0.166(17) 0.068(7) -0.030(10) -0.005(7) 0.026(11)
C21 0.111(11) 0.178(18) 0.076(8) -0.028(9) 0.020(8) -0.015(11)
C22 0.124(14) 0.203(21) 0.108(11) -0.053(14) 0.016(9) 0.054(16)
C23 0.120(14) 0.145(18) 0.136(13) -0.022(13) 0.007(11) 0.014(13)
C24 0.127(15) 0.105(17) 0.089(9) -0.042(10) 0.000(9) 0.054(14)
C25 0.106(12) 0.190(16) 0.123(12) 0.009(11) -0.002(9) -0.023(10)
C26 0.078(10) 0.135(15) 0.128(14) -0.037(12) 0.013(10) 0.009(10)
C27 0.093(11) 0.169(16) 0.077(10) -0.045(11) -0.001(8) 0.036(11)
C28 0.107(11) 0.182(17) 0.110(13) -0.027(11) 0.023(10) 0.009(11)
C29 0.128(12) 0.235(18) 0.082(9) -0.004(11) -0.009(9) 0.036(12)
C30 0.112(13) 0.247(22) 0.083(10) -0.032(12) 0.005(10) 0.038(13)
C31 0.077(9) 0.229(20) 0.099(12) -0.064(13) -0.007(9) 0.031(12)
C32 0.078(9) 0.153(15) 0.117(12) -0.032(12) -0.008(10) -0.007(10)
C33 0.141(12) 0.189(15) 0.095(10) -0.009(9) 0.028(9) -0.050(11)
C34 0.112(10) 0.161(14) 0.076(9) -0.003(9) 0.016(7) -0.034(9)
C35 0.130(12) 0.199(15) 0.109(11) -0.009(10) 0.031(9) -0.067(10)
N23 0.157(14) 0.161(15) 0.102(10) -0.009(10) 0.024(10) -0.011(12)
O2 0.193(12) 0.317(20) 0.225(15) 0.064(14) 0.034(11) 0.028(13)
O3 0.287(25) 0.662(53) 0.326(29) 0.226(31) 0.051(20) 0.072(28)
O4 0.448(30) 0.291(20) 0.212(16) 0.047(13) 0.084(18) 0.127(21)
O5 0.241(11) 0.175(9) 0.205(10) 0.019(8) 0.111(9) 0.003(8)

loop_
_atom_site_label
_atom_site_type_symbol
_atom_site_fract_x
_atom_site_fract_y
_atom_site_fract_z
_atom_site_U_iso_or_equiv
_atom_site_thermal_displace_type
_atom_site_occupancy
_atom_site_calc_flag
_atom_site_refinement_flags
Fe1 Fe 0.19524(8) 0.56943(13) 0.26458(6) 0.1103(8) Uani 1 d .
Fe2 Fe 0.32297(7) 0.58410(13) 0.37440(6) 0.1096(8) Uani 1 d .
O1 O 0.2729(3) 0.6253(6) 0.3090(3) 0.110(3) Uani 1 d .
N1 N 0.1354(5) 0.6688(9) 0.2739(5) 0.113(4) Uani 1 d .
N2 N 0.1057(7) 0.8089(9) 0.2627(5) 0.126(4) Uani 1 d .
H2A H 0.1039(7) 0.8602(9) 0.2517(5) 0.189 Uiso 1 calc R
N3 N 0.1368(5) 0.5436(8) 0.1952(4) 0.117(4) Uani 1 d .
N4 N 0.1182(7) 0.5523(9) 0.1133(4) 0.140(4) Uani 1 d .
H4A H 0.1230(7) 0.5671(9) 0.0848(4) 0.210 Uiso 1 calc R
N5 N 0.2677(5) 0.6615(10) 0.4074(3) 0.101(3) Uani 1 d .
N6 N 0.2367(8) 0.7913(8) 0.4258(4) 0.119(4) Uani 1 d D
H6A H 0.2356(8) 0.8460(8) 0.4275(4) 0.178 Uiso 1 calc R
N7 N 0.3935(5) 0.5974(8) 0.4394(4) 0.112(4) Uani 1 d .
N8 N 0.4824(5) 0.6562(9) 0.4817(6) 0.129(4) Uani 1 d .
H8A H 0.5159(5) 0.6881(9) 0.4881(6) 0.194 Uiso 1 calc R
N9 N 0.2190(6) 0.6750(9) 0.2136(4) 0.128(4) Uani 1 d .
N10 N 0.3674(5) 0.7130(9) 0.3685(4) 0.133(4) Uani 1 d .
N11 N 0.1563(6) 0.4982(9) 0.3043(5) 0.122(5) Uani 1 d .
N12 N 0.1629(5) 0.4314(11) 0.3180(5) 0.112(4) Uani 1 d .
N13 N 0.1686(8) 0.3589(10) 0.3316(6) 0.173(6) Uani 1 d D
N14 N 0.2541(9) 0.4782(13) 0.2492(5) 0.135(6) Uani 1 d .
N15 N 0.2572(6) 0.4451(10) 0.2249(6) 0.110(5) Uani 1 d .
N16 N 0.2579(10) 0.4101(13) 0.1882(7) 0.255(10) Uani 1 d D
N17 N 0.2880(6) 0.4823(9) 0.3880(5) 0.115(4) Uani 1 d .
N18 N 0.3081(8) 0.4082(13) 0.3918(4) 0.151(7) Uani 1 d .
N19 N 0.3291(12) 0.3372(12) 0.3962(8) 0.235(10) Uani 1 d .
N20 N 0.3912(5) 0.5342(10) 0.3443(4) 0.146(5) Uani 1 d .
N21 N 0.3998(5) 0.5037(8) 0.3102(5) 0.118(4) Uani 1 d .
N22 N 0.4137(6) 0.4774(10) 0.2749(6) 0.169(5) Uani 1 d D
C1 C 0.1773(7) 0.7463(11) 0.2103(5) 0.134(5) Uani 1 d .
H1A H 0.1476(7) 0.7464(11) 0.1786(5) 0.201 Uiso 1 calc R
H1B H 0.2022(7) 0.7985(11) 0.2132(5) 0.201 Uiso 1 calc R
C2 C 0.1405(7) 0.7429(15) 0.2498(6) 0.114(5) Uani 1 d .
C3 C 0.0917(7) 0.6893(15) 0.3054(5) 0.102(4) Uani 1 d D
C4 C 0.0658(7) 0.6400(9) 0.3370(5) 0.110(4) Uani 1 d D
H4B H 0.0756(7) 0.5826(9) 0.3427(5) 0.166 Uiso 1 calc R
C5 C 0.0228(7) 0.6847(15) 0.3598(4) 0.118(5) Uani 1 d D
H5A H 0.0043(7) 0.6540(15) 0.3816(4) 0.177 Uiso 1 calc R
C6 C 0.0059(8) 0.7686(14) 0.3532(7) 0.137(6) Uani 1 d D
H6B H -0.0231(8) 0.7923(14) 0.3699(7) 0.205 Uiso 1 calc R
C7 C 0.0320(8) 0.8182(12) 0.3216(7) 0.138(6) Uani 1 d D
H7A H 0.0225(8) 0.8758(12) 0.3168(7) 0.207 Uiso 1 calc R
C8 C 0.0731(8) 0.7764(18) 0.2978(6) 0.119(5) Uani 1 d D
C9 C 0.2131(8) 0.6364(12) 0.1649(5) 0.153(6) Uani 1 d D
H9A H 0.2515(8) 0.6041(12) 0.1634(5) 0.229 Uiso 1 calc R
H9B H 0.2067(8) 0.6799(12) 0.1397(5) 0.229 Uiso 1 calc R
C10 C 0.1558(8) 0.5787(11) 0.1584(5) 0.125(5) Uani 1 d .
C11 C 0.0839(7) 0.4918(10) 0.1742(6) 0.114(5) Uani 1 d D
C12 C 0.0457(7) 0.4451(10) 0.1957(6) 0.127(5) Uani 1 d D
H12A H 0.0528(7) 0.4402(10) 0.2296(6) 0.191 Uiso 1 calc R
C13 C -0.0038(7) 0.4055(9) 0.1657(7) 0.154(6) Uani 1 d D
H13A H -0.0314(7) 0.3713(9) 0.1788(7) 0.231 Uiso 1 calc R
C14 C -0.0140(10) 0.4154(15) 0.1150(8) 0.177(9) Uani 1 d D
H14B H -0.0505(10) 0.3900(15) 0.0962(8) 0.265 Uiso 1 calc R
C15 C 0.0234(11) 0.4575(16) 0.0913(8) 0.181(9) Uani 1 d D
H15A H 0.0176(11) 0.4594(16) 0.0575(8) 0.271 Uiso 1 calc R
C16 C 0.0719(9) 0.4981(14) 0.1235(6) 0.148(7) Uani 1 d D
C17 C 0.3368(7) 0.7809(10) 0.3910(5) 0.139(6) Uani 1 d .
H17B H 0.3230(7) 0.8265(10) 0.3677(5) 0.208 Uiso 1 calc R
H17C H 0.3669(7) 0.8042(10) 0.4190(5) 0.208 Uiso 1 calc R
C18 C 0.2797(9) 0.7427(14) 0.4069(5) 0.117(5) Uani 1 d D
C19 C 0.2142(7) 0.6571(14) 0.4306(4) 0.097(4) Uani 1 d D
C20 C 0.1854(7) 0.5809(12) 0.4411(4) 0.114(5) Uani 1 d D
H20B H 0.1985(7) 0.5272(12) 0.4332(4) 0.170 Uiso 1 calc R
C21 C 0.1341(7) 0.5942(13) 0.4652(4) 0.122(5) Uani 1 d D
H21A H 0.1121(7) 0.5480(13) 0.4744(4) 0.183 Uiso 1 calc R
C22 C 0.1171(8) 0.6777(18) 0.4748(5) 0.146(7) Uani 1 d D
H22A H 0.0827(8) 0.6837(18) 0.4899(5) 0.219 Uiso 1 calc R
C23 C 0.1448(9) 0.7499(13) 0.4645(6) 0.137(6) Uani 1 d D
H23A H 0.1317(9) 0.8039(13) 0.4719(6) 0.205 Uiso 1 calc R
C24 C 0.1961(9) 0.7350(15) 0.4413(5) 0.111(6) Uani 1 d D
C25 C 0.4353(6) 0.7044(10) 0.3959(6) 0.144(5) Uani 1 d D
H25A H 0.4606(6) 0.6763(10) 0.3757(6) 0.216 Uiso 1 calc R
H25B H 0.4537(6) 0.7602(10) 0.4049(6) 0.216 Uiso 1 calc R
C26 C 0.4355(7) 0.6558(11) 0.4379(6) 0.115(5) Uani 1 d .
C27 C 0.4092(7) 0.5562(12) 0.4863(5) 0.116(5) Uani 1 d D
C28 C 0.3793(7) 0.4925(11) 0.5071(6) 0.133(5) Uani 1 d D
H28A H 0.3417(7) 0.4670(11) 0.4901(6) 0.199 Uiso 1 calc R
C29 C 0.4073(7) 0.4685(11) 0.5540(5) 0.153(6) Uani 1 d D
H29A H 0.3891(7) 0.4251(11) 0.5690(5) 0.230 Uiso 1 calc R
C30 C 0.4636(8) 0.5093(13) 0.5794(5) 0.150(7) Uani 1 d D
H30A H 0.4812(8) 0.4930(13) 0.6115(5) 0.225 Uiso 1 calc R
C31 C 0.4939(6) 0.5733(13) 0.5582(6) 0.139(6) Uani 1 d D
H31A H 0.5319(6) 0.5986(13) 0.5747(6) 0.208 Uiso 1 calc R
C32 C 0.4654(6) 0.5959(11) 0.5131(6) 0.120(5) Uani 1 d D
C33 C 0.2885(7) 0.6947(9) 0.2374(5) 0.141(5) Uani 1 d .
H33A H 0.3163(7) 0.6487(9) 0.2316(5) 0.212 Uiso 1 calc R
H33B H 0.3021(7) 0.7470(9) 0.2242(5) 0.212 Uiso 1 calc R
C34 C 0.2912(6) 0.7040(10) 0.2907(4) 0.117(4) Uani 1 d .
H34A H 0.2620(6) 0.7494(10) 0.2961(4) 0.175 Uiso 1 calc R
C35 C 0.3607(6) 0.7268(10) 0.3163(5) 0.145(5) Uani 1 d .
H35A H 0.3908(6) 0.6910(10) 0.3040(5) 0.217 Uiso 1 calc R
H35B H 0.3697(6) 0.7858(10) 0.3100(5) 0.217 Uiso 1 calc R
N23 N 0.0835(9) 0.6698(12) 0.0097(6) 0.141(5) Uani 1 d .
O2 O 0.0928(7) 0.7346(12) -0.0163(6) 0.247(7) Uani 1 d D
O3 O 0.0472(12) 0.6746(22) 0.0304(9) 0.427(21) Uani 1 d .
O4 O 0.1346(12) 0.6154(12) 0.0234(6) 0.315(11) Uani 1 d D
O5 O 0.2417(6) 0.9660(7) 0.4214(4) 0.198(4) Uani 1 d DU
O6A O 0.1378(9) 1.0220(12) 0.3334(7) 0.172(7) Uiso 0.50 d PD
O6B O 0.0415(23) 1.1280(32) 0.3117(18) 0.161(17) Uiso 0.20 d P
O6C O 0.0746(15) 1.1819(21) 0.3424(12) 0.159(11) Uiso 0.30 d P
O7A O 0.2420(21) 0.6236(31) 0.0487(18) 0.208(19) Uiso 0.30 d PD
O7B O 0.2551(17) 0.6213(25) 0.0223(14) 0.230(17) Uiso 0.40 d PD
O7C O 0.1742(19) 0.7525(26) -0.0761(15) 0.217(16) Uiso 0.30 d PD

loop_
_atom_type_symbol
_atom_type_description
_atom_type_scat_dispersion_real
_atom_type_scat_dispersion_imag
_atom_type_scat_source
C C 0.0033 0.0016 'International Tables Vol C Tables 4.2.6.8 and 6.1.1.4'
H H 0.0000 0.0000 'International Tables Vol C Tables 4.2.6.8 and 6.1.1.4'
N N 0.0061 0.0033 'International Tables Vol C Tables 4.2.6.8 and 6.1.1.4'
O O 0.0106 0.0060 'International Tables Vol C Tables 4.2.6.8 and 6.1.1.4'
Fe Fe 0.3463 0.8444 'International Tables Vol C Tables 4.2.6.8 and 6.1.1.4'

loop_
_geom_angle_atom_site_label_1
_geom_angle_atom_site_label_2
_geom_angle_atom_site_label_3
_geom_angle
N11 Fe1 N14 94.7(7)
N11 Fe1 O1 107.3(5)
N14 Fe1 O1 88.5(5)
N11 Fe1 N1 90.4(6)
N14 Fe1 N1 174.4(7)
O1 Fe1 N1 92.3(4)
N11 Fe1 N3 100.5(6)
N14 Fe1 N3 86.4(5)
O1 Fe1 N3 152.1(5)
N1 Fe1 N3 90.3(4)
N11 Fe1 N9 165.7(5)
N14 Fe1 N9 98.3(7)
O1 Fe1 N9 79.1(4)
N1 Fe1 N9 76.4(6)
N3 Fe1 N9 74.6(5)
N17 Fe2 N20 96.6(6)
N17 Fe2 O1 108.0(5)
N20 Fe2 O1 91.8(4)
N17 Fe2 N5 96.9(6)
N20 Fe2 N5 165.7(6)
O1 Fe2 N5 88.7(3)
N17 Fe2 N7 98.8(5)
N20 Fe2 N7 87.5(4)
O1 Fe2 N7 153.1(5)
N5 Fe2 N7 85.7(3)
N17 Fe2 N10 172.3(5)
N20 Fe2 N10 87.9(5)
O1 Fe2 N10 78.1(4)
N5 Fe2 N10 78.1(5)
N7 Fe2 N10 75.0(5)
C34 O1 Fe2 118.2(6)
C34 O1 Fe1 113.8(6)
Fe2 O1 Fe1 127.9(5)
C2 N1 C3 104.2(14)
C2 N1 Fe1 117.5(14)
C3 N1 Fe1 137.8(16)
C2 N2 C8 106.8(16)
C10 N3 C11 105.8(13)
C10 N3 Fe1 115.0(10)
C11 N3 Fe1 138.9(11)
C16 N4 C10 106.8(13)
C18 N5 C19 103.3(15)
C18 N5 Fe2 116.2(12)
C19 N5 Fe2 140.4(14)
C24 N6 C18 106.5(14)
C26 N7 C27 108.9(13)
C26 N7 Fe2 114.4(11)
C27 N7 Fe2 136.6(11)
C32 N8 C26 108.4(13)
C1 N9 C9 109.8(12)
C1 N9 C33 114.0(12)
C9 N9 C33 111.5(12)
C1 N9 Fe1 112.6(8)
C9 N9 Fe1 107.0(10)
C33 N9 Fe1 101.5(8)
C35 N10 C17 111.8(12)
C35 N10 C25 113.5(11)
C17 N10 C25 108.7(11)
C35 N10 Fe2 104.9(8)
C17 N10 Fe2 112.8(7)
C25 N10 Fe2 105.0(9)
N12 N11 Fe1 136.0(14)
N11 N12 N13 178.0(16)
N15 N14 Fe1 138.6(22)
N14 N15 N16 170.6(28)
N18 N17 Fe2 133.2(12)
N19 N18 N17 178.3(16)
N21 N20 Fe2 143.2(10)
N20 N21 N22 173.3(15)
N9 C1 C2 110.3(14)
N2 C2 N1 114.0(16)
N2 C2 C1 125.0(21)
N1 C2 C1 120.8(19)
C4 C3 C8 119.6(19)
C4 C3 N1 131.8(22)
C8 C3 N1 108.5(17)
C3 C4 C5 113.8(14)
C6 C5 C4 126.5(17)
C5 C6 C7 119.7(20)
C8 C7 C6 115.6(19)
C7 C8 N2 128.8(27)
C7 C8 C3 124.7(21)
N2 C8 C3 106.5(19)
N9 C9 C10 105.2(12)
N3 C10 N4 111.7(16)
N3 C10 C9 122.9(13)
N4 C10 C9 125.3(16)
C12 C11 C16 120.4(17)
C12 C11 N3 129.8(15)
C16 C11 N3 109.7(17)
C11 C12 C13 116.3(16)
C12 C13 C14 120.5(18)
C15 C14 C13 126.2(23)
C14 C15 C16 110.7(23)
C15 C16 C11 125.7(21)
C15 C16 N4 128.3(19)
C11 C16 N4 106.0(16)
N10 C17 C18 107.6(12)
N5 C18 N6 112.7(17)
N5 C18 C17 124.5(17)
N6 C18 C17 122.6(19)
C24 C19 C20 124.7(19)
C24 C19 N5 110.9(17)
C20 C19 N5 124.4(19)
C19 C20 C21 113.1(15)
C22 C21 C20 119.1(16)
C23 C22 C21 127.3(19)
C22 C23 C24 112.5(20)
C19 C24 N6 106.5(16)
C19 C24 C23 123.2(23)
N6 C24 C23 130.3(21)
C26 C25 N10 107.7(12)
N7 C26 N8 110.0(15)
N7 C26 C25 122.7(15)
N8 C26 C25 127.1(18)
C28 C27 C32 120.8(16)
C28 C27 N7 132.4(14)
C32 C27 N7 106.8(17)
C29 C28 C27 117.2(15)
C28 C29 C30 120.3(17)
C31 C30 C29 122.2(15)
C32 C31 C30 116.2(16)
C31 C32 N8 131.0(16)
C31 C32 C27 123.2(19)
N8 C32 C27 105.8(15)
C34 C33 N9 106.3(10)
O1 C34 C33 108.8(11)
O1 C34 C35 110.3(11)
C33 C34 C35 108.1(11)
N10 C35 C34 107.7(10)
O3 N23 O2 118.1(28)
O3 N23 O4 121.4(26)
O2 N23 O4 115.8(18)

loop_
_geom_bond_atom_site_label_1
_geom_bond_atom_site_label_2
_geom_bond_distance
Fe1 N11 1.893(13)
Fe1 N14 2.01(2)
Fe1 O1 2.039(7)
Fe1 N1 2.068(12)
Fe1 N3 2.106(10)
Fe1 N9 2.315(11)
Fe2 N17 1.838(14)
Fe2 N20 1.996(13)
Fe2 O1 2.014(7)
Fe2 N5 2.049(12)
Fe2 N7 2.103(10)
Fe2 N10 2.255(12)
O1 C34 1.423(13)
N1 C2 1.36(2)
N1 C3 1.45(2)
N2 C2 1.37(2)
N2 C8 1.42(2)
N3 C10 1.31(2)
N3 C11 1.41(2)
N4 C16 1.38(2)
N4 C10 1.40(2)
N5 C18 1.30(2)
N5 C19 1.43(2)
N6 C24 1.37(2)
N6 C18 1.39(2)
N7 C26 1.289(15)
N7 C27 1.44(2)
N8 C32 1.39(2)
N8 C26 1.40(2)
N9 C1 1.42(2)
N9 C9 1.47(2)
N9 C33 1.518(14)
N10 C35 1.455(14)
N10 C17 1.46(2)
N10 C25 1.490(15)
N11 N12 1.115(13)
N12 N13 1.196(14)
N14 N15 0.871(13)
N15 N16 1.17(2)
N17 N18 1.24(2)
N18 N19 1.20(2)
N20 N21 1.117(12)
N21 N22 1.171(13)
C1 C2 1.49(2)
C3 C4 1.38(2)
C3 C8 1.43(2)
C4 C5 1.41(2)
C5 C6 1.37(2)
C6 C7 1.38(2)
C7 C8 1.38(2)
C9 C10 1.50(2)
C11 C12 1.33(2)
C11 C16 1.39(2)
C12 C13 1.35(2)
C13 C14 1.40(2)
C14 C15 1.32(2)
C15 C16 1.37(2)
C17 C18 1.51(2)
C19 C24 1.33(2)
C19 C20 1.41(2)
C20 C21 1.42(2)
C21 C22 1.40(2)
C22 C23 1.34(2)
C23 C24 1.41(2)
C25 C26 1.40(2)
C27 C28 1.38(2)
C27 C32 1.41(2)
C28 C29 1.37(2)
C29 C30 1.41(2)
C30 C31 1.40(2)
C31 C32 1.32(2)
C33 C34 1.489(14)
C34 C35 1.540(15)
N23 O3 1.07(2)
N23 O2 1.29(2)
N23 O4 1.37(2)
